data_4516549
loop_
_publ_author_name
'Carlotto, Silvia'
'Casarin, Maurizio'
'Lanza, Arianna'
'Nestola, Fabrizio'
'Pandolfo, Luciano'
'Pettinari, Claudio'
'Scatena, Rebecca'

_publ_section_title
;
 Reaction of Copper(II) Chloroacetate with Pyrazole. Synthesis of a
 One-Dimensional Coordination Polymer and Unexpected Dehydrochlorination
 Reaction
;
_journal_issue 12
_journal_name_full 'Crystal Growth &amp; Design'
_journal_page_first 5910
_journal_paper_doi 10.1021/acs.cgd.5b01365
_journal_volume 15
_journal_year 2015
_chemical_formula_moiety '(C8 H12 Cl4 Cu2 O10), 2.5 (H2 O)'
_chemical_formula_sum 'C8 H17 Cl4 Cu2 O12.5'
_chemical_formula_weight 582.095
_space_group_crystal_system triclinic
_space_group_IT_number 2
_space_group_name_Hall '-P 1'
_space_group_name_H-M_alt 'P -1'
_atom_sites_solution_hydrogens mixed
_atom_sites_solution_primary direct
_atom_sites_solution_secondary difmap
_audit_creation_method SHELXL-2014/7
_cell_angle_alpha 65.155(3)
_cell_angle_beta 76.631(2)
_cell_angle_gamma 88.938(2)
_cell_formula_units_Z 4
_cell_length_a 11.3022(3)
_cell_length_b 13.1824(4)
_cell_length_c 15.4119(4)
_cell_measurement_reflns_used 22387
_cell_measurement_temperature 296(2)
_cell_measurement_theta_max 31.7730
_cell_measurement_theta_min 1.7220
_cell_volume 2019.18(11)
_computing_cell_refinement
;
CrysAlisPro, Agilent Technologies,
Version 1.171.37.35 (release 13-08-2014 CrysAlis171 .NET)
(compiled Aug 13 2014,18:06:01)
;
_computing_data_collection
;
CrysAlisPro, Agilent Technologies,
Version 1.171.37.35 (release 13-08-2014 CrysAlis171 .NET)
(compiled Aug 13 2014,18:06:01)
;
_computing_data_reduction
;
CrysAlisPro, Agilent Technologies,
Version 1.171.37.35 (release 13-08-2014 CrysAlis171 .NET)
(compiled Aug 13 2014,18:06:01)
;
_computing_structure_refinement 'SHELXL-2014/7 (Sheldrick, 2014)'
_computing_structure_solution 'Sir 92'
_diffrn_ambient_temperature 296(2)
_diffrn_detector 'CCD plate'
_diffrn_detector_type 'Pilatus 200/300K'
_diffrn_measured_fraction_theta_full 1.000
_diffrn_measured_fraction_theta_max 0.921
_diffrn_measurement_device 'four-circle diffractometer'
_diffrn_measurement_device_type 'SuperNova, Single source, Pilatus 200/300K'
_diffrn_radiation_monochromator mirror
_diffrn_radiation_probe x-ray
_diffrn_radiation_type 'Mo K\a'
_diffrn_radiation_wavelength 0.71073
_diffrn_reflns_av_R_equivalents 0.0398
_diffrn_reflns_av_unetI/netI 0.0332
_diffrn_reflns_Laue_measured_fraction_full 1.000
_diffrn_reflns_Laue_measured_fraction_max 0.921
_diffrn_reflns_limit_h_max 16
_diffrn_reflns_limit_h_min -16
_diffrn_reflns_limit_k_max 19
_diffrn_reflns_limit_k_min -18
_diffrn_reflns_limit_l_max 22
_diffrn_reflns_limit_l_min -22
_diffrn_reflns_number 55602
_diffrn_reflns_point_group_measured_fraction_full 1.000
_diffrn_reflns_point_group_measured_fraction_max 0.921
_diffrn_reflns_theta_full 25.242
_diffrn_reflns_theta_max 32.094
_diffrn_reflns_theta_min 1.709
_diffrn_source 'SuperNova (Mo) X-ray Source'
_exptl_absorpt_coefficient_mu 2.690
_exptl_absorpt_correction_T_max 0.853
_exptl_absorpt_correction_T_min 0.498
_exptl_absorpt_correction_type gaussian
_exptl_absorpt_process_details
;
CrysAlisPro, Agilent Technologies,
Version 1.171.37.35 (release 13-08-2014 CrysAlis171 .NET)
(compiled Aug 13 2014,18:06:01)
Numerical absorption correction based on gaussian integration over
			a multifaceted crystal model
Empirical absorption correction using spherical harmonics,
 implemented in SCALE3 ABSPACK scaling algorithm.
;
_exptl_crystal_colour blue
_exptl_crystal_density_diffrn 1.915
_exptl_crystal_description block
_exptl_crystal_F_000 1164
_exptl_crystal_size_max 0.349
_exptl_crystal_size_mid 0.224
_exptl_crystal_size_min 0.101
_refine_diff_density_max 0.747
_refine_diff_density_min -0.511
_refine_diff_density_rms 0.079
_refine_ls_extinction_method none
_refine_ls_goodness_of_fit_ref 1.063
_refine_ls_hydrogen_treatment mixed
_refine_ls_matrix_type full
_refine_ls_number_parameters 502
_refine_ls_number_reflns 13028
_refine_ls_number_restraints 12
_refine_ls_restrained_S_all 1.062
_refine_ls_R_factor_all 0.0542
_refine_ls_R_factor_gt 0.0343
_refine_ls_shift/su_max 0.074
_refine_ls_shift/su_mean 0.001
_refine_ls_structure_factor_coef Fsqd
_refine_ls_weighting_details
;
 w=1/[\s^2^(Fo^2^)+(0.0387P)^2^+0.8720P]
 where P=(Fo^2^+2Fc^2^)/3
;
_refine_ls_weighting_scheme calc
_refine_ls_wR_factor_gt 0.0854
_refine_ls_wR_factor_ref 0.0939
_reflns_Friedel_coverage 0.000
_reflns_number_gt 9545
_reflns_number_total 13028
_reflns_threshold_expression 'I > 2\s(I)'
_cod_data_source_file cg5b01365_si_001.cif
_cod_data_source_block 1
_cod_database_code 4516549
_shelx_shelxl_version_number 2014/7
_shelx_space_group_comment
;
The symmetry employed for this shelxl refinement is uniquely defined
by the following loop, which should always be used as a source of
symmetry information in preference to the above space-group names.
They are only intended as comments.
;
_shelx_estimated_absorpt_t_min 0.454
_shelx_estimated_absorpt_t_max 0.773
_shelxl_version_number 2014-7

loop_
_space_group_symop_operation_xyz
'x, y, z'
'-x, -y, -z'

loop_
_atom_site_label
_atom_site_type_symbol
_atom_site_fract_x
_atom_site_fract_y
_atom_site_fract_z
_atom_site_U_iso_or_equiv
_atom_site_adp_type
_atom_site_occupancy
_atom_site_site_symmetry_order
_atom_site_calc_flag
_atom_site_refinement_flags_posn
_atom_site_refinement_flags_adp
Cu1 Cu 0.98493(2) 0.03952(2) 0.90932(2) 0.02549(6) Uani 1 1 d . .
Cu2 Cu 0.48425(2) 0.54098(2) 0.06696(2) 0.02516(6) Uani 1 1 d . .
Cu3 Cu 0.93668(3) 0.91938(2) 0.49575(2) 0.03336(7) Uani 1 1 d . .
Cu4 Cu 0.60143(2) 0.48774(2) 0.53070(2) 0.03247(7) Uani 1 1 d . .
O1 O 0.7562(4) 0.2829(4) 0.8010(3) 0.164(2) Uani 1 1 d . .
O2 O 0.0558(3) 0.6295(3) 0.5054(3) 0.1167(12) Uani 1 1 d . .
O3 O 0.2283(2) 0.3984(2) 0.32171(18) 0.0818(8) Uani 1 1 d . .
O4 O 0.0118(4) 0.5077(4) 0.2962(4) 0.1712(19) Uani 1 1 d . .
O5 O 0.9224(3) 0.6730(2) 0.3597(2) 0.0991(9) Uani 1 1 d . .
O10 O 0.9695(2) 0.10836(15) 0.76008(12) 0.0497(5) Uani 1 1 d D .
H10A H 1.002(2) 0.0673(12) 0.7227(12) 0.060 Uiso 1 1 d D U
H10B H 1.009(2) 0.1828(7) 0.7210(14) 0.060 Uiso 1 1 d D U
O11 O 0.88338(15) -0.10184(13) 0.95913(11) 0.0345(3) Uani 1 1 d . .
O12 O 1.09081(15) 0.16974(13) 0.88721(11) 0.0356(4) Uani 1 1 d . .
O13 O 0.84096(15) 0.10542(14) 0.95826(13) 0.0386(4) Uani 1 1 d . .
O14 O 1.13171(15) -0.03927(14) 0.88906(13) 0.0390(4) Uani 1 1 d . .
O20 O 0.45285(19) 0.60890(17) 0.17316(14) 0.0491(5) Uani 1 1 d D .
H20A H 0.4628(19) 0.5641(19) 0.2382(6) 0.059 Uiso 1 1 d D U
H20B H 0.3810(13) 0.6463(17) 0.1834(14) 0.059 Uiso 1 1 d D U
O21 O 0.64885(14) 0.49623(14) 0.07442(12) 0.0339(3) Uani 1 1 d . .
O22 O 0.32197(14) 0.57076(14) 0.04020(12) 0.0337(3) Uani 1 1 d . .
O23 O 0.41821(16) 0.38640(14) 0.16279(12) 0.0390(4) Uani 1 1 d . .
O24 O 0.55397(16) 0.68180(13) -0.04935(12) 0.0393(4) Uani 1 1 d . .
O30 O 0.8206(2) 0.7898(2) 0.50009(19) 0.0733(7) Uani 1 1 d D .
H30A H 0.873(2) 0.7632(18) 0.4572(13) 0.088 Uiso 1 1 d D U
H30B H 0.794(3) 0.7243(12) 0.5612(10) 0.088 Uiso 1 1 d D U
O31 O 0.95768(17) 1.02259(13) 0.35573(11) 0.0395(4) Uani 1 1 d . .
O32 O 0.94191(17) 0.83879(14) 0.63503(11) 0.0401(4) Uani 1 1 d . .
O33 O 1.0954(2) 0.86445(16) 0.45912(14) 0.0514(5) Uani 1 1 d . .
O34 O 0.79891(18) 0.99857(16) 0.53433(14) 0.0520(5) Uani 1 1 d . .
O40 O 0.76263(19) 0.4638(2) 0.58017(19) 0.0725(7) Uani 1 1 d D .
H40A H 0.8319(14) 0.4288(18) 0.5598(16) 0.087 Uiso 1 1 d D U
H40B H 0.784(2) 0.4855(18) 0.6269(12) 0.087 Uiso 1 1 d D U
O41 O 0.52022(16) 0.55913(16) 0.61543(13) 0.0448(4) Uani 1 1 d . .
O42 O 0.64986(16) 0.41721(15) 0.43853(13) 0.0418(4) Uani 1 1 d . .
O43 O 0.65565(18) 0.63852(16) 0.42168(14) 0.0504(5) Uani 1 1 d . .
O44 O 0.51467(18) 0.34305(16) 0.63111(14) 0.0521(5) Uani 1 1 d . .
Cl11 Cl 1.23344(7) 0.38267(5) 0.80918(5) 0.04802(16) Uani 1 1 d . .
Cl12 Cl 0.67528(7) 0.14788(7) 1.18918(6) 0.05924(19) Uani 1 1 d . .
Cl21 Cl 0.07444(5) 0.63086(6) 0.03397(5) 0.04579(15) Uani 1 1 d . .
Cl22 Cl 0.67813(8) 0.90336(6) -0.17946(6) 0.0647(2) Uani 1 1 d . .
Cl31 Cl 0.91751(7) 0.67303(5) 0.83477(4) 0.04663(15) Uani 1 1 d . .
Cl32 Cl 0.56047(9) 1.08191(9) 0.56276(9) 0.0897(3) Uani 1 1 d . .
Cl41 Cl 0.77615(7) 0.30466(7) 0.32240(5) 0.05818(19) Uani 1 1 d . .
Cl42 Cl 0.43458(9) 0.13671(7) 0.80670(7) 0.0757(3) Uani 1 1 d . .
C11 C 1.13468(19) 0.17436(17) 0.95296(16) 0.0290(4) Uani 1 1 d . .
C12 C 1.2199(2) 0.27495(19) 0.92917(17) 0.0352(5) Uani 1 1 d . .
H12A H 1.3001 0.2505 0.9357 0.042 Uiso 1 1 calc R U
H12B H 1.1902 0.3052 0.9769 0.042 Uiso 1 1 calc R U
C13 C 0.8123(2) 0.09140(17) 1.04687(17) 0.0322(5) Uani 1 1 d . .
C14 C 0.6973(2) 0.1432(2) 1.07330(19) 0.0396(5) Uani 1 1 d . .
H14A H 0.6277 0.1004 1.0743 0.048 Uiso 1 1 calc R U
H14B H 0.7007 0.2190 1.0226 0.048 Uiso 1 1 calc R U
C21 C 0.28993(18) 0.54846(16) -0.02290(15) 0.0263(4) Uani 1 1 d . .
C22 C 0.16579(19) 0.57696(19) -0.04341(17) 0.0323(4) Uani 1 1 d . .
H22A H 0.1225 0.5098 -0.0360 0.039 Uiso 1 1 calc R U
H22B H 0.1773 0.6317 -0.1114 0.039 Uiso 1 1 calc R U
C23 C 0.58783(19) 0.69085(18) -0.13532(17) 0.0326(5) Uani 1 1 d . .
C24 C 0.6401(2) 0.8036(2) -0.21854(18) 0.0415(6) Uani 1 1 d . .
H24A H 0.5812 0.8328 -0.2578 0.050 Uiso 1 1 calc R U
H24B H 0.7128 0.7930 -0.2607 0.050 Uiso 1 1 calc R U
C31 C 0.9894(2) 0.88049(18) 0.67966(15) 0.0313(4) Uani 1 1 d . .
C32 C 0.9850(2) 0.81158(19) 0.78743(15) 0.0352(5) Uani 1 1 d . .
H32A H 0.9393 0.8488 0.8253 0.042 Uiso 1 1 calc R U
H32B H 1.0675 0.8086 0.7961 0.042 Uiso 1 1 calc R U
C33 C 0.8070(3) 1.0839(2) 0.54856(17) 0.0463(7) Uani 1 1 d . .
C34 C 0.6919(3) 1.1331(3) 0.5797(2) 0.0579(8) Uani 1 1 d . .
H34A H 0.7030 1.2140 0.5423 0.069 Uiso 1 1 calc R U
H34B H 0.6793 1.1168 0.6489 0.069 Uiso 1 1 calc R U
C41 C 0.5833(2) 0.40589(19) 0.38861(16) 0.0339(5) Uani 1 1 d . .
C42 C 0.6251(2) 0.3430(2) 0.32594(18) 0.0427(6) Uani 1 1 d . .
H42A H 0.6191 0.3896 0.2591 0.051 Uiso 1 1 calc R U
H42B H 0.5704 0.2757 0.3513 0.051 Uiso 1 1 calc R U
C43 C 0.4105(2) 0.3094(2) 0.63507(18) 0.0420(6) Uani 1 1 d . .
C44 C 0.3558(3) 0.1939(2) 0.7134(2) 0.0517(7) Uani 1 1 d . .
H44A H 0.3558 0.1436 0.6821 0.062 Uiso 1 1 calc R U
H44B H 0.2716 0.1988 0.7431 0.062 Uiso 1 1 calc R U

loop_
_atom_site_aniso_label
_atom_site_aniso_U_11
_atom_site_aniso_U_22
_atom_site_aniso_U_33
_atom_site_aniso_U_23
_atom_site_aniso_U_13
_atom_site_aniso_U_12
Cu1 0.02913(13) 0.02347(12) 0.02311(12) -0.01017(9) -0.00447(9) 0.00035(9)
Cu2 0.02353(12) 0.02628(12) 0.02432(12) -0.00921(9) -0.00654(9) 0.00214(9)
Cu3 0.04755(17) 0.02704(13) 0.02141(12) -0.00843(10) -0.00489(11) 0.00529(11)
Cu4 0.02889(14) 0.04050(15) 0.02775(13) -0.01631(11) -0.00326(10) 0.00472(11)
O1 0.183(4) 0.204(4) 0.083(2) -0.043(3) -0.040(2) 0.139(3)
O2 0.078(2) 0.119(3) 0.192(4) -0.104(3) -0.035(2) 0.0289(18)
O3 0.0900(18) 0.0873(18) 0.0643(15) -0.0415(14) 0.0086(13) -0.0275(14)
O4 0.193(5) 0.205(5) 0.183(5) -0.119(4) -0.104(4) 0.077(4)
O5 0.099(2) 0.0758(18) 0.093(2) -0.0099(16) -0.0195(17) -0.0106(16)
O10 0.0807(14) 0.0402(10) 0.0273(8) -0.0120(7) -0.0159(9) 0.0007(9)
O11 0.0415(9) 0.0289(7) 0.0308(8) -0.0118(6) -0.0056(7) -0.0070(6)
O12 0.0418(9) 0.0315(8) 0.0313(8) -0.0128(6) -0.0054(7) -0.0084(7)
O13 0.0353(9) 0.0389(9) 0.0431(9) -0.0197(7) -0.0087(7) 0.0104(7)
O14 0.0347(9) 0.0413(9) 0.0405(9) -0.0200(8) -0.0041(7) 0.0102(7)
O20 0.0588(12) 0.0606(12) 0.0426(10) -0.0328(9) -0.0197(9) 0.0183(9)
O21 0.0281(8) 0.0419(9) 0.0392(9) -0.0224(7) -0.0125(7) 0.0096(6)
O22 0.0277(8) 0.0419(9) 0.0374(8) -0.0202(7) -0.0134(7) 0.0086(6)
O23 0.0421(9) 0.0326(8) 0.0310(8) -0.0049(7) -0.0046(7) -0.0021(7)
O24 0.0422(9) 0.0298(8) 0.0334(8) -0.0040(7) -0.0046(7) -0.0036(7)
O30 0.0884(18) 0.0647(14) 0.0705(15) -0.0333(12) -0.0159(13) -0.0145(13)
O31 0.0577(11) 0.0327(8) 0.0236(7) -0.0076(6) -0.0098(7) -0.0001(7)
O32 0.0585(11) 0.0356(8) 0.0223(7) -0.0082(6) -0.0109(7) 0.0002(8)
O33 0.0626(13) 0.0460(10) 0.0429(10) -0.0202(9) -0.0069(9) 0.0211(10)
O34 0.0549(12) 0.0493(11) 0.0443(10) -0.0182(9) -0.0033(9) 0.0175(9)
O40 0.0466(12) 0.120(2) 0.0915(18) -0.0752(17) -0.0338(12) 0.0257(13)
O41 0.0403(10) 0.0636(12) 0.0434(10) -0.0344(9) -0.0125(8) 0.0174(8)
O42 0.0429(10) 0.0524(10) 0.0401(9) -0.0288(8) -0.0120(8) 0.0172(8)
O43 0.0473(11) 0.0486(11) 0.0444(10) -0.0142(9) -0.0014(9) -0.0048(9)
O44 0.0494(11) 0.0453(10) 0.0435(10) -0.0069(8) -0.0006(9) -0.0049(9)
Cl11 0.0615(4) 0.0344(3) 0.0376(3) -0.0094(2) -0.0031(3) -0.0154(3)
Cl12 0.0475(4) 0.0726(5) 0.0629(4) -0.0417(4) 0.0010(3) 0.0130(3)
Cl21 0.0290(3) 0.0542(4) 0.0615(4) -0.0324(3) -0.0103(3) 0.0111(2)
Cl22 0.0797(5) 0.0346(3) 0.0661(5) -0.0082(3) -0.0171(4) -0.0117(3)
Cl31 0.0608(4) 0.0361(3) 0.0309(3) -0.0021(2) -0.0125(3) -0.0009(3)
Cl32 0.0560(5) 0.0913(7) 0.1011(8) -0.0339(6) 0.0039(5) 0.0206(5)
Cl41 0.0621(4) 0.0718(5) 0.0477(4) -0.0347(4) -0.0108(3) 0.0325(4)
Cl42 0.0893(6) 0.0454(4) 0.0655(5) -0.0018(4) -0.0119(5) 0.0004(4)
C11 0.0307(11) 0.0258(9) 0.0307(10) -0.0158(8) -0.0004(8) -0.0009(8)
C12 0.0373(12) 0.0319(11) 0.0350(11) -0.0145(9) -0.0053(9) -0.0069(9)
C13 0.0285(10) 0.0235(9) 0.0430(12) -0.0159(9) -0.0021(9) -0.0006(8)
C14 0.0309(11) 0.0352(12) 0.0506(14) -0.0199(11) -0.0030(10) 0.0051(9)
C21 0.0231(9) 0.0235(9) 0.0274(10) -0.0058(8) -0.0068(8) 0.0001(7)
C22 0.0256(10) 0.0352(11) 0.0363(11) -0.0137(9) -0.0113(9) 0.0061(8)
C23 0.0234(10) 0.0285(10) 0.0338(11) -0.0020(8) -0.0066(8) 0.0010(8)
C24 0.0355(12) 0.0330(12) 0.0394(13) -0.0008(10) -0.0064(10) -0.0032(9)
C31 0.0368(12) 0.0330(11) 0.0209(9) -0.0098(8) -0.0047(8) 0.0093(9)
C32 0.0431(13) 0.0356(11) 0.0217(10) -0.0081(8) -0.0066(9) 0.0031(9)
C33 0.0611(17) 0.0406(13) 0.0226(11) -0.0050(9) -0.0010(11) 0.0210(12)
C34 0.0661(19) 0.0522(16) 0.0392(14) -0.0121(12) 0.0010(13) 0.0269(14)
C41 0.0398(12) 0.0333(11) 0.0250(10) -0.0118(9) -0.0025(9) 0.0053(9)
C42 0.0516(15) 0.0469(14) 0.0348(12) -0.0245(11) -0.0074(11) 0.0128(11)
C43 0.0454(14) 0.0386(13) 0.0352(12) -0.0191(10) 0.0097(11) -0.0003(11)
C44 0.0542(17) 0.0406(14) 0.0481(15) -0.0169(12) 0.0062(13) -0.0038(12)

loop_
_atom_type_symbol
_atom_type_description
_atom_type_scat_dispersion_real
_atom_type_scat_dispersion_imag
_atom_type_scat_source
C C 0.0033 0.0016 'International Tables Vol C Tables 4.2.6.8 and 6.1.1.4'
H H 0.0000 0.0000 'International Tables Vol C Tables 4.2.6.8 and 6.1.1.4'
O O 0.0106 0.0060 'International Tables Vol C Tables 4.2.6.8 and 6.1.1.4'
Cl Cl 0.1484 0.1585 'International Tables Vol C Tables 4.2.6.8 and 6.1.1.4'
Cu Cu 0.3201 1.2651 'International Tables Vol C Tables 4.2.6.8 and 6.1.1.4'

loop_
_geom_angle_atom_site_label_1
_geom_angle_atom_site_label_2
_geom_angle_atom_site_label_3
_geom_angle
_geom_angle_site_symmetry_1
_geom_angle_site_symmetry_3
O11 Cu1 O12 168.23(7) . .
O11 Cu1 O14 89.36(7) . .
O12 Cu1 O14 89.34(7) . .
O11 Cu1 O13 89.02(7) . .
O12 Cu1 O13 89.84(7) . .
O14 Cu1 O13 168.07(7) . .
O11 Cu1 O10 98.19(7) . .
O12 Cu1 O10 93.59(7) . .
O14 Cu1 O10 96.35(8) . .
O13 Cu1 O10 95.58(8) . .
O11 Cu1 Cu1 84.46(5) . 2_757
O12 Cu1 Cu1 83.77(5) . 2_757
O14 Cu1 Cu1 82.29(5) . 2_757
O13 Cu1 Cu1 85.79(5) . 2_757
O10 Cu1 Cu1 177.03(6) . 2_757
O21 Cu2 O22 167.81(7) . .
O21 Cu2 O24 89.94(7) . .
O22 Cu2 O24 89.51(7) . .
O21 Cu2 O23 88.93(7) . .
O22 Cu2 O23 89.04(7) . .
O24 Cu2 O23 167.80(7) . .
O21 Cu2 O20 98.72(7) . .
O22 Cu2 O20 93.43(7) . .
O24 Cu2 O20 96.87(8) . .
O23 Cu2 O20 95.31(8) . .
O21 Cu2 Cu2 83.35(5) . 2_665
O22 Cu2 Cu2 84.50(5) . 2_665
O24 Cu2 Cu2 82.86(5) . 2_665
O23 Cu2 Cu2 84.94(5) . 2_665
O20 Cu2 Cu2 177.91(6) . 2_665
O31 Cu3 O32 167.77(7) . .
O31 Cu3 O33 88.40(8) . .
O32 Cu3 O33 88.39(8) . .
O31 Cu3 O34 90.94(8) . .
O32 Cu3 O34 89.73(8) . .
O33 Cu3 O34 167.88(9) . .
O31 Cu3 O30 97.84(9) . .
O32 Cu3 O30 94.30(9) . .
O33 Cu3 O30 98.31(10) . .
O34 Cu3 O30 93.77(10) . .
O31 Cu3 Cu3 85.21(5) . 2_776
O32 Cu3 Cu3 82.81(5) . 2_776
O33 Cu3 Cu3 86.38(7) . 2_776
O34 Cu3 Cu3 81.51(7) . 2_776
O30 Cu3 Cu3 174.45(7) . 2_776
O44 Cu4 O41 88.79(8) . .
O44 Cu4 O43 167.95(9) . .
O41 Cu4 O43 89.14(8) . .
O44 Cu4 O42 88.71(8) . .
O41 Cu4 O42 168.05(7) . .
O43 Cu4 O42 90.88(8) . .
O44 Cu4 O40 95.54(10) . .
O41 Cu4 O40 95.83(8) . .
O43 Cu4 O40 96.48(10) . .
O42 Cu4 O40 96.04(8) . .
O44 Cu4 Cu4 83.32(6) . 2_666
O41 Cu4 Cu4 85.16(5) . 2_666
O43 Cu4 Cu4 84.67(6) . 2_666
O42 Cu4 Cu4 82.95(5) . 2_666
O40 Cu4 Cu4 178.48(8) . 2_666
Cu1 O10 H10A 116.3(14) . .
Cu1 O10 H10B 113.4(15) . .
H10A O10 H10B 104.46(15) . .
C11 O11 Cu1 122.29(14) 2_757 .
C11 O12 Cu1 122.74(14) . .
C13 O13 Cu1 120.55(15) . .
C13 O14 Cu1 125.12(15) 2_757 .
Cu2 O20 H20A 119.5(15) . .
Cu2 O20 H20B 120.9(14) . .
H20A O20 H20B 104.48(15) . .
C21 O21 Cu2 123.61(14) 2_665 .
C21 O22 Cu2 121.66(14) . .
C23 O23 Cu2 121.27(14) 2_665 .
C23 O24 Cu2 124.48(15) . .
Cu3 O30 H30A 102.4(19) . .
Cu3 O30 H30B 118(2) . .
H30A O30 H30B 104.45(15) . .
C31 O31 Cu3 121.16(14) 2_776 .
C31 O32 Cu3 124.05(14) . .
C33 O33 Cu3 119.93(17) 2_776 .
C33 O34 Cu3 126.0(2) . .
Cu4 O40 H40A 127.0(14) . .
Cu4 O40 H40B 128.5(14) . .
H40A O40 H40B 104.52(15) . .
C41 O41 Cu4 121.37(16) 2_666 .
C41 O42 Cu4 123.82(15) . .
C43 O43 Cu4 121.78(17) 2_666 .
C43 O44 Cu4 124.01(18) . .
O12 C11 O11 126.71(19) . 2_757
O12 C11 C12 119.72(19) . .
O11 C11 C12 113.57(19) 2_757 .
C11 C12 Cl11 113.39(16) . .
C11 C12 H12A 108.9 . .
Cl11 C12 H12A 108.9 . .
C11 C12 H12B 108.9 . .
Cl11 C12 H12B 108.9 . .
H12A C12 H12B 107.7 . .
O14 C13 O13 126.2(2) 2_757 .
O14 C13 C14 119.9(2) 2_757 .
O13 C13 C14 113.9(2) . .
C13 C14 Cl12 113.13(18) . .
C13 C14 H14A 109.0 . .
Cl12 C14 H14A 109.0 . .
C13 C14 H14B 109.0 . .
Cl12 C14 H14B 109.0 . .
H14A C14 H14B 107.8 . .
O22 C21 O21 126.85(19) . 2_665
O22 C21 C22 119.60(19) . .
O21 C21 C22 113.56(18) 2_665 .
C21 C22 Cl21 114.21(16) . .
C21 C22 H22A 108.7 . .
Cl21 C22 H22A 108.7 . .
C21 C22 H22B 108.7 . .
Cl21 C22 H22B 108.7 . .
H22A C22 H22B 107.6 . .
O24 C23 O23 126.4(2) . 2_665
O24 C23 C24 119.6(2) . .
O23 C23 C24 114.0(2) 2_665 .
C23 C24 Cl22 114.13(19) . .
C23 C24 H24A 108.7 . .
Cl22 C24 H24A 108.7 . .
C23 C24 H24B 108.7 . .
Cl22 C24 H24B 108.7 . .
H24A C24 H24B 107.6 . .
O32 C31 O31 126.64(19) . 2_776
O32 C31 C32 119.4(2) . .
O31 C31 C32 114.0(2) 2_776 .
C31 C32 Cl31 113.62(17) . .
C31 C32 H32A 108.8 . .
Cl31 C32 H32A 108.8 . .
C31 C32 H32B 108.8 . .
Cl31 C32 H32B 108.8 . .
H32A C32 H32B 107.7 . .
O34 C33 O33 126.2(3) . 2_776
O34 C33 C34 119.4(3) . .
O33 C33 C34 114.5(3) 2_776 .
C33 C34 Cl32 113.8(2) . .
C33 C34 H34A 108.8 . .
Cl32 C34 H34A 108.8 . .
C33 C34 H34B 108.8 . .
Cl32 C34 H34B 108.8 . .
H34A C34 H34B 107.7 . .
O42 C41 O41 126.6(2) . 2_666
O42 C41 C42 119.7(2) . .
O41 C41 C42 113.7(2) 2_666 .
C41 C42 Cl41 113.96(19) . .
C41 C42 H42A 108.8 . .
Cl41 C42 H42A 108.8 . .
C41 C42 H42B 108.8 . .
Cl41 C42 H42B 108.8 . .
H42A C42 H42B 107.7 . .
O44 C43 O43 126.2(2) . 2_666
O44 C43 C44 118.9(3) . .
O43 C43 C44 114.9(2) 2_666 .
C43 C44 Cl42 113.3(2) . .
C43 C44 H44A 108.9 . .
Cl42 C44 H44A 108.9 . .
C43 C44 H44B 108.9 . .
Cl42 C44 H44B 108.9 . .
H44A C44 H44B 107.7 . .

loop_
_geom_bond_atom_site_label_1
_geom_bond_atom_site_label_2
_geom_bond_distance
_geom_bond_site_symmetry_2
Cu1 O11 1.9618(15) .
Cu1 O12 1.9725(15) .
Cu1 O14 1.9742(16) .
Cu1 O13 1.9753(16) .
Cu1 O10 2.1375(17) .
Cu1 Cu1 2.6447(5) 2_757
Cu2 O21 1.9553(15) .
Cu2 O22 1.9685(15) .
Cu2 O24 1.9710(15) .
Cu2 O23 1.9769(16) .
Cu2 O20 2.1348(17) .
Cu2 Cu2 2.6598(5) 2_665
Cu3 O31 1.9678(15) .
Cu3 O32 1.9698(15) .
Cu3 O33 1.9719(19) .
Cu3 O34 1.9751(19) .
Cu3 O30 2.142(2) .
Cu3 Cu3 2.6491(6) 2_776
Cu4 O44 1.9701(18) .
Cu4 O41 1.9697(17) .
Cu4 O43 1.9779(19) .
Cu4 O42 1.9783(16) .
Cu4 O40 2.102(2) .
Cu4 Cu4 2.6410(6) 2_666
O10 H10A 0.9583(10) .
O10 H10B 0.9582(10) .
O11 C11 1.258(3) 2_757
O12 C11 1.250(3) .
O13 C13 1.261(3) .
O14 C13 1.245(3) 2_757
O20 H20A 0.9581(10) .
O20 H20B 0.9582(10) .
O21 C21 1.257(3) 2_665
O22 C21 1.253(3) .
O23 C23 1.265(3) 2_665
O24 C23 1.245(3) .
O30 H30A 0.9583(10) .
O30 H30B 0.9584(10) .
O31 C31 1.257(3) 2_776
O32 C31 1.250(3) .
O33 C33 1.262(4) 2_776
O34 C33 1.242(3) .
O40 H40A 0.9580(10) .
O40 H40B 0.9580(10) .
O41 C41 1.255(3) 2_666
O42 C41 1.245(3) .
O43 C43 1.255(3) 2_666
O44 C43 1.245(3) .
Cl11 C12 1.769(2) .
Cl12 C14 1.772(3) .
Cl21 C22 1.763(2) .
Cl22 C24 1.756(3) .
Cl31 C32 1.768(2) .
Cl32 C34 1.759(4) .
Cl41 C42 1.767(3) .
Cl42 C44 1.757(3) .
C11 O11 1.258(3) 2_757
C11 C12 1.515(3) .
C12 H12A 0.9700 .
C12 H12B 0.9700 .
C13 O14 1.245(3) 2_757
C13 C14 1.510(3) .
C14 H14A 0.9700 .
C14 H14B 0.9700 .
C21 O21 1.257(3) 2_665
C21 C22 1.515(3) .
C22 H22A 0.9700 .
C22 H22B 0.9700 .
C23 O23 1.265(3) 2_665
C23 C24 1.511(3) .
C24 H24A 0.9700 .
C24 H24B 0.9700 .
C31 O31 1.257(3) 2_776
C31 C32 1.510(3) .
C32 H32A 0.9700 .
C32 H32B 0.9700 .
C33 O33 1.262(4) 2_776
C33 C34 1.512(4) .
C34 H34A 0.9700 .
C34 H34B 0.9700 .
C41 O41 1.255(3) 2_666
C41 C42 1.513(3) .
C42 H42A 0.9700 .
C42 H42B 0.9700 .
C43 O43 1.255(3) 2_666
C43 C44 1.518(3) .
C44 H44A 0.9700 .
C44 H44B 0.9700 .

loop_
_geom_hbond_atom_site_label_D
_geom_hbond_atom_site_label_H
_geom_hbond_atom_site_label_A
_geom_hbond_distance_DH
_geom_hbond_distance_HA
_geom_hbond_distance_DA
_geom_hbond_angle_DHA
_geom_hbond_site_symmetry_A
O10 H10A O31 0.9583(10) 2.000(5) 2.950(3) 171(2) 2_766
O10 H10B O5 0.9582(10) 1.840(4) 2.797(3) 176(3) 2_766
O20 H20A O41 0.9581(10) 2.208(5) 3.160(3) 172(2) 2_666
O20 H20B O1 0.9582(10) 1.816(4) 2.774(4) 178(2) 2_666
O30 H30A O5 0.9583(10) 2.252(14) 3.156(4) 157(3) .
O30 H30B O3 0.9584(10) 1.813(7) 2.762(4) 170(3) 2_666
O40 H40A O2 0.9580(10) 1.799(7) 2.735(4) 165(2) 2_666
O40 H40B O3 0.9580(10) 1.987(13) 2.826(3) 145.1(19) 2_666

loop_
_geom_torsion_atom_site_label_1
_geom_torsion_atom_site_label_2
_geom_torsion_atom_site_label_3
_geom_torsion_atom_site_label_4
_geom_torsion
_geom_torsion_site_symmetry_1
_geom_torsion_site_symmetry_4
Cu1 O12 C11 O11 -2.2(3) . 2_757
Cu1 O12 C11 C12 177.27(15) . .
O12 C11 C12 Cl11 6.2(3) . .
O11 C11 C12 Cl11 -174.26(16) 2_757 .
Cu1 O13 C13 O14 1.2(3) . 2_757
Cu1 O13 C13 C14 -177.69(14) . .
O14 C13 C14 Cl12 13.0(3) 2_757 .
O13 C13 C14 Cl12 -167.95(16) . .
Cu2 O22 C21 O21 1.8(3) . 2_665
Cu2 O22 C21 C22 -177.74(14) . .
O22 C21 C22 Cl21 -4.5(3) . .
O21 C21 C22 Cl21 175.89(15) 2_665 .
Cu2 O24 C23 O23 1.2(3) . 2_665
Cu2 O24 C23 C24 -179.90(15) . .
O24 C23 C24 Cl22 13.5(3) . .
O23 C23 C24 Cl22 -167.51(17) 2_665 .
Cu3 O32 C31 O31 -1.2(4) . 2_776
Cu3 O32 C31 C32 178.36(15) . .
O32 C31 C32 Cl31 3.5(3) . .
O31 C31 C32 Cl31 -176.89(17) 2_776 .
Cu3 O34 C33 O33 0.1(4) . 2_776
Cu3 O34 C33 C34 -178.88(17) . .
O34 C33 C34 Cl32 -14.9(3) . .
O33 C33 C34 Cl32 166.08(19) 2_776 .
Cu4 O42 C41 O41 3.6(3) . 2_666
Cu4 O42 C41 C42 -175.46(16) . .
O42 C41 C42 Cl41 -6.3(3) . .
O41 C41 C42 Cl41 174.55(18) 2_666 .
Cu4 O44 C43 O43 -1.3(4) . 2_666
Cu4 O44 C43 C44 177.28(17) . .
O44 C43 C44 Cl42 14.3(3) . .
O43 C43 C44 Cl42 -167.02(19) 2_666 .
